data_4348167
loop_
_publ_author_name
'Gorla, Lingaraju'
'Mart\'i-Centelles, Vicente'
'Freimuth, Lena'
'Altava, Bel\'en'
'Burguete, M. Isabel'
'Luis, Santiago V.'

_publ_section_title
;
 Cu(2+), Zn(2+), and Ni(2+) Complexes of C2-Symmetric Pseudopeptides with
 an Aromatic Central Spacer.
;
_journal_issue 15
_journal_name_full 'Inorganic chemistry'
_journal_page_first 7617
_journal_page_last 7629
_journal_paper_doi 10.1021/acs.inorgchem.6b01066
_journal_volume 55
_journal_year 2016
_chemical_absolute_configuration syn
_chemical_formula_moiety 'C24 H26 N4 O2'
_chemical_formula_sum 'C24 H26 N4 O2'
_chemical_formula_weight 402.49
_space_group_crystal_system triclinic
_space_group_IT_number 1
_space_group_name_Hall 'P 1'
_space_group_name_H-M_alt 'P 1'
_atom_sites_solution_hydrogens mixed
_audit_creation_date 2015-10-18
_audit_creation_method
;
Olex2 1.2
(compiled 2015.01.26 svn.r3150 for OlexSys, GUI svn.r4998)
;
_cell_angle_alpha 71.785(2)
_cell_angle_beta 88.7145(19)
_cell_angle_gamma 76.039(2)
_cell_formula_units_Z 4
_cell_length_a 8.6682(2)
_cell_length_b 14.7652(3)
_cell_length_c 18.3708(4)
_cell_measurement_reflns_used 39195
_cell_measurement_temperature 200
_cell_measurement_theta_max 71.9560
_cell_measurement_theta_min 4.6960
_cell_volume 2163.86(9)
_computing_cell_refinement
;
CrysAlisPro, Agilent Technologies,
Version 1.171.37.31 (release 14-01-2014 CrysAlis171 .NET)
(compiled Jan 14 2014,18:38:05)
;
_computing_data_collection
;
CrysAlisPro, Agilent Technologies,
Version 1.171.37.31 (release 14-01-2014 CrysAlis171 .NET)
(compiled Jan 14 2014,18:38:05)
;
_computing_data_reduction
;
CrysAlisPro, Agilent Technologies,
Version 1.171.37.31 (release 14-01-2014 CrysAlis171 .NET)
(compiled Jan 14 2014,18:38:05)
;
_computing_molecular_graphics 'Olex2 (Dolomanov et al., 2009)'
_computing_publication_material 'Olex2 (Dolomanov et al., 2009)'
_computing_structure_refinement 'ShelXL (Sheldrick, 2008)'
_diffrn_ambient_temperature 200
_diffrn_detector 'CCD plate'
_diffrn_detector_area_resol_mean 10.4051
_diffrn_detector_type Atlas
_diffrn_measured_fraction_theta_full 0.999
_diffrn_measured_fraction_theta_max 0.986
_diffrn_measurement_details
;
#__ type_ start__ end____ width___ exp.time_
  1 omega -116.00   -5.60   0.8000    1.0000
omega____ theta____ kappa____ phi______ frames
    -      -37.6057  -57.0000  -90.0000 138

#__ type_ start__ end____ width___ exp.time_
  2 omega  -49.00   41.40   0.8000    1.0000
omega____ theta____ kappa____ phi______ frames
    -      -37.6057   37.0000   60.0000 113

#__ type_ start__ end____ width___ exp.time_
  3 omega -117.00   -6.60   0.8000    1.0000
omega____ theta____ kappa____ phi______ frames
    -      -37.6057  -37.0000  -30.0000 138

#__ type_ start__ end____ width___ exp.time_
  4 omega -117.00   -6.60   0.8000    1.0000
omega____ theta____ kappa____ phi______ frames
    -      -37.6057  -37.0000   90.0000 138

#__ type_ start__ end____ width___ exp.time_
  5 omega -129.00  -34.60   0.8000    1.0000
omega____ theta____ kappa____ phi______ frames
    -      -37.6057  178.0000   30.0000 118

#__ type_ start__ end____ width___ exp.time_
  6 omega   55.00  127.80   0.8000    1.0000
omega____ theta____ kappa____ phi______ frames
    -       37.6057 -178.0000   30.0000 91

#__ type_ start__ end____ width___ exp.time_
  7 omega   -1.00   31.00   0.8000    1.0000
omega____ theta____ kappa____ phi______ frames
    -       40.0000   90.0000   60.7022 40

#__ type_ start__ end____ width___ exp.time_
  8 omega   10.00   38.00   0.8000    1.0000
omega____ theta____ kappa____ phi______ frames
    -       48.0000   84.0000 -129.3630 35

#__ type_ start__ end____ width___ exp.time_
  9 omega   15.00   44.60   0.8000    1.0000
omega____ theta____ kappa____ phi______ frames
    -       52.0000   80.0000   65.4405 37

#__ type_ start__ end____ width___ exp.time_
 10 omega   20.00   45.60   0.8000    1.0000
omega____ theta____ kappa____ phi______ frames
    -       56.0000   79.0000  -17.8599 32

#__ type_ start__ end____ width___ exp.time_
 11 omega   19.00   44.60   0.8000    1.0000
omega____ theta____ kappa____ phi______ frames
    -       56.0000   80.0000 -167.1049 32

#__ type_ start__ end____ width___ exp.time_
 12 omega   19.00   44.60   0.8000    1.0000
omega____ theta____ kappa____ phi______ frames
    -       56.0000   81.0000  135.6723 32

#__ type_ start__ end____ width___ exp.time_
 13 omega   20.00   45.60   0.8000    1.0000
omega____ theta____ kappa____ phi______ frames
    -       56.0000   79.0000  -67.5239 32

#__ type_ start__ end____ width___ exp.time_
 14 omega   28.00  146.40   0.8000    1.0000
omega____ theta____ kappa____ phi______ frames
    -       64.0000   76.0000   12.4936 148

#__ type_ start__ end____ width___ exp.time_
 15 omega   32.00  150.40   0.8000    1.0000
omega____ theta____ kappa____ phi______ frames
    -       68.0000   76.0000   98.6769 148

#__ type_ start__ end____ width___ exp.time_
 16 omega   33.00  149.00   0.8000    1.0000
omega____ theta____ kappa____ phi______ frames
    -       68.0000   70.0000  -89.1364 145

#__ type_ start__ end____ width___ exp.time_
 17 omega   36.00  156.00   0.8000    1.0000
omega____ theta____ kappa____ phi______ frames
    -       72.0000   77.0000   61.9062 150

#__ type_ start__ end____ width___ exp.time_
 18 omega   36.00  154.40   0.8000    1.0000
omega____ theta____ kappa____ phi______ frames
    -       72.0000   76.0000  -49.6636 148

#__ type_ start__ end____ width___ exp.time_
 19 omega   37.00  153.00   0.8000    1.0000
omega____ theta____ kappa____ phi______ frames
    -       72.0000   69.0000 -157.5191 145

#__ type_ start__ end____ width___ exp.time_
 20 omega   37.00  153.00   0.8000    1.0000
omega____ theta____ kappa____ phi______ frames
    -       72.0000   69.0000 -114.9638 145

#__ type_ start__ end____ width___ exp.time_
 21 omega   36.00  150.40   0.8000    1.0000
omega____ theta____ kappa____ phi______ frames
    -       72.0000   65.0000  162.8482 143

#__ type_ start__ end____ width___ exp.time_
 22 omega   41.00  157.00   0.8000    2.0000
omega____ theta____ kappa____ phi______ frames
    -       76.0000   70.0000 -136.1438 145

#__ type_ start__ end____ width___ exp.time_
 23 omega   43.00  153.40   0.8000    2.0000
omega____ theta____ kappa____ phi______ frames
    -       76.0000   57.0000  -53.1773 138

#__ type_ start__ end____ width___ exp.time_
 24 omega   61.00  177.00   0.8000    2.0000
omega____ theta____ kappa____ phi______ frames
    -       96.0000   71.0000  -58.7092 145

#__ type_ start__ end____ width___ exp.time_
 25 omega   69.00  177.00   0.8000    2.0000
omega____ theta____ kappa____ phi______ frames
    -      104.0000   66.0000   53.9114 135

#__ type_ start__ end____ width___ exp.time_
 26 omega   71.00  177.40   0.8000    2.0000
omega____ theta____ kappa____ phi______ frames
    -      106.7524   77.0000 -120.0000 133

#__ type_ start__ end____ width___ exp.time_
 27 omega   20.00  108.00   0.8000    2.0000
omega____ theta____ kappa____ phi______ frames
    -      106.7524  -94.0000 -180.0000 110

#__ type_ start__ end____ width___ exp.time_
 28 omega   74.00  178.00   0.8000    2.0000
omega____ theta____ kappa____ phi______ frames
    -      106.7524   61.0000    0.0000 130

#__ type_ start__ end____ width___ exp.time_
 29 omega   71.00  177.40   0.8000    2.0000
omega____ theta____ kappa____ phi______ frames
    -      106.7524   77.0000    0.0000 133

#__ type_ start__ end____ width___ exp.time_
 30 omega   71.00  177.40   0.8000    2.0000
omega____ theta____ kappa____ phi______ frames
    -      106.7524   77.0000  120.0000 133

#__ type_ start__ end____ width___ exp.time_
 31 omega   71.00  177.40   0.8000    2.0000
omega____ theta____ kappa____ phi______ frames
    -      106.7524   77.0000  150.0000 133

#__ type_ start__ end____ width___ exp.time_
 32 omega   20.00  108.00   0.8000    2.0000
omega____ theta____ kappa____ phi______ frames
    -      106.7524  -94.0000  -30.0000 110

#__ type_ start__ end____ width___ exp.time_
 33 omega   20.00  108.00   0.8000    2.0000
omega____ theta____ kappa____ phi______ frames
    -      106.7524  -94.0000   90.0000 110

#__ type_ start__ end____ width___ exp.time_
 34 omega   71.00  177.40   0.8000    2.0000
omega____ theta____ kappa____ phi______ frames
    -      106.7524   77.0000 -180.0000 133

#__ type_ start__ end____ width___ exp.time_
 35 omega   28.00   96.80   0.8000    2.0000
omega____ theta____ kappa____ phi______ frames
    -      106.7524  -45.0000   60.0000 86

#__ type_ start__ end____ width___ exp.time_
 36 omega   20.00  108.00   0.8000    2.0000
omega____ theta____ kappa____ phi______ frames
    -      106.7524  -94.0000  -90.0000 110

#__ type_ start__ end____ width___ exp.time_
 37 omega   71.00  177.40   0.8000    2.0000
omega____ theta____ kappa____ phi______ frames
    -      106.7524   77.0000  -60.0000 133

#__ type_ start__ end____ width___ exp.time_
 38 omega   72.00  177.60   0.8000    2.0000
omega____ theta____ kappa____ phi______ frames
    -      106.7524   63.0000  146.9907 132

#__ type_ start__ end____ width___ exp.time_
 39 omega   20.00  108.00   0.8000    2.0000
omega____ theta____ kappa____ phi______ frames
    -      106.7524  -94.0000   30.0000 110

#__ type_ start__ end____ width___ exp.time_
 40 omega   74.00  178.00   0.8000    2.0000
omega____ theta____ kappa____ phi______ frames
    -      106.7524   61.0000   30.0000 130

#__ type_ start__ end____ width___ exp.time_
 41 omega   71.00  177.40   0.8000    2.0000
omega____ theta____ kappa____ phi______ frames
    -      106.7524   77.0000   90.0000 133

#__ type_ start__ end____ width___ exp.time_
 42 omega   71.00  177.40   0.8000    2.0000
omega____ theta____ kappa____ phi______ frames
    -      106.7524   77.0000  -30.0000 133

#__ type_ start__ end____ width___ exp.time_
 43 omega   71.00  177.40   0.8000    2.0000
omega____ theta____ kappa____ phi______ frames
    -      106.7524   77.0000 -150.0000 133

#__ type_ start__ end____ width___ exp.time_
 44 omega   72.00  177.60   0.8000    2.0000
omega____ theta____ kappa____ phi______ frames
    -      106.7524   64.0000  -27.7043 132

#__ type_ start__ end____ width___ exp.time_
 45 omega   71.00  177.40   0.8000    2.0000
omega____ theta____ kappa____ phi______ frames
    -      106.7524   77.0000   60.0000 133

#__ type_ start__ end____ width___ exp.time_
 46 omega   73.00  177.00   0.8000    2.0000
omega____ theta____ kappa____ phi______ frames
    -      108.0000   70.0000  -92.5995 130

#__ type_ start__ end____ width___ exp.time_
 47 omega   57.00  129.00   0.8000    1.0000
omega____ theta____ kappa____ phi______ frames
    -       37.6057  178.0000 -180.0000 90

#__ type_ start__ end____ width___ exp.time_
 48 omega    5.00  115.40   0.8000    1.0000
omega____ theta____ kappa____ phi______ frames
    -       37.6057   57.0000 -180.0000 138

#__ type_ start__ end____ width___ exp.time_
 49 omega    4.00   32.00   0.8000    1.0000
omega____ theta____ kappa____ phi______ frames
    -       44.0000   89.0000 -173.7188 35

#__ type_ start__ end____ width___ exp.time_
 50 omega   15.00   43.80   0.8000    1.0000
omega____ theta____ kappa____ phi______ frames
    -       52.0000   82.0000 -162.3339 36

#__ type_ start__ end____ width___ exp.time_
 51 omega   15.00   44.60   0.8000    1.0000
omega____ theta____ kappa____ phi______ frames
    -       52.0000   81.0000  -49.3580 37

#__ type_ start__ end____ width___ exp.time_
 52 omega   22.00  138.80   0.8000    1.0000
omega____ theta____ kappa____ phi______ frames
    -       56.0000   74.0000  -83.0484 146

#__ type_ start__ end____ width___ exp.time_
 53 omega   19.00   43.80   0.8000    1.0000
omega____ theta____ kappa____ phi______ frames
    -       56.0000   82.0000   75.2791 31

#__ type_ start__ end____ width___ exp.time_
 54 omega   24.00  144.00   0.8000    1.0000
omega____ theta____ kappa____ phi______ frames
    -       60.0000   77.0000 -137.6583 150

#__ type_ start__ end____ width___ exp.time_
 55 omega   24.00  142.40   0.8000    1.0000
omega____ theta____ kappa____ phi______ frames
    -       60.0000   76.0000  117.5651 148

#__ type_ start__ end____ width___ exp.time_
 56 omega   29.00  142.60   0.8000    1.0000
omega____ theta____ kappa____ phi______ frames
    -       64.0000   63.0000 -169.1280 142

#__ type_ start__ end____ width___ exp.time_
 57 omega   28.00  148.00   0.8000    1.0000
omega____ theta____ kappa____ phi______ frames
    -       64.0000   77.0000   52.7337 150

#__ type_ start__ end____ width___ exp.time_
 58 omega   32.00  150.40   0.8000    1.0000
omega____ theta____ kappa____ phi______ frames
    -       68.0000   76.0000   65.8602 148

#__ type_ start__ end____ width___ exp.time_
 59 omega   32.00  150.40   0.8000    1.0000
omega____ theta____ kappa____ phi______ frames
    -       68.0000   76.0000  -58.8833 148

#__ type_ start__ end____ width___ exp.time_
 60 omega   32.00  152.00   0.8000    1.0000
omega____ theta____ kappa____ phi______ frames
    -       68.0000   77.0000  -18.4387 150

#__ type_ start__ end____ width___ exp.time_
 61 omega   40.00  149.60   0.8000    1.0000
omega____ theta____ kappa____ phi______ frames
    -       72.0000   51.0000   66.6514 137

#__ type_ start__ end____ width___ exp.time_
 62 omega   74.00  178.00   0.8000    2.0000
omega____ theta____ kappa____ phi______ frames
    -      106.7524   61.0000 -180.0000 130

#__ type_ start__ end____ width___ exp.time_
 63 omega   74.00  178.00   0.8000    2.0000
omega____ theta____ kappa____ phi______ frames
    -      106.7524   61.0000  120.0000 130

#__ type_ start__ end____ width___ exp.time_
 64 omega   74.00  178.00   0.8000    2.0000
omega____ theta____ kappa____ phi______ frames
    -      106.7524   61.0000 -120.0000 130

#__ type_ start__ end____ width___ exp.time_
 65 omega   75.00  177.40   0.8000    2.0000
omega____ theta____ kappa____ phi______ frames
    -      106.7524   51.0000  116.4109 128
;
_diffrn_measurement_device 'four-circle diffractometer'
_diffrn_measurement_device_type 'SuperNova, Dual, Cu at zero, Atlas'
_diffrn_measurement_method '\w scans'
_diffrn_orient_matrix_UB_11 0.0998480000
_diffrn_orient_matrix_UB_12 0.0396442000
_diffrn_orient_matrix_UB_13 -0.0675367000
_diffrn_orient_matrix_UB_21 0.1444976000
_diffrn_orient_matrix_UB_22 -0.0857997000
_diffrn_orient_matrix_UB_23 0.0372905000
_diffrn_orient_matrix_UB_31 -0.0529225000
_diffrn_orient_matrix_UB_32 -0.0625579000
_diffrn_orient_matrix_UB_33 -0.0432200000
_diffrn_radiation_monochromator mirror
_diffrn_radiation_probe x-ray
_diffrn_radiation_type CuK\a
_diffrn_radiation_wavelength 1.54184
_diffrn_reflns_av_R_equivalents 0.0876
_diffrn_reflns_av_unetI/netI 0.0470
_diffrn_reflns_Laue_measured_fraction_full 0.999
_diffrn_reflns_Laue_measured_fraction_max 0.986
_diffrn_reflns_limit_h_max 10
_diffrn_reflns_limit_h_min -10
_diffrn_reflns_limit_k_max 17
_diffrn_reflns_limit_k_min -18
_diffrn_reflns_limit_l_max 22
_diffrn_reflns_limit_l_min -22
_diffrn_reflns_number 72792
_diffrn_reflns_point_group_measured_fraction_full 0.960
_diffrn_reflns_point_group_measured_fraction_max 0.937
_diffrn_reflns_theta_full 67.684
_diffrn_reflns_theta_max 72.171
_diffrn_reflns_theta_min 3.433
_diffrn_source 'sealed X-ray tube'
_diffrn_source_type 'SuperNova (Cu) X-ray Source'
_exptl_absorpt_coefficient_mu 0.642
_exptl_absorpt_correction_T_max 0.974
_exptl_absorpt_correction_T_min 0.964
_exptl_absorpt_correction_type gaussian
_exptl_absorpt_process_details
;
CrysAlisPro, Agilent Technologies,
Version 1.171.37.31 (release 14-01-2014 CrysAlis171 .NET)
(compiled Jan 14 2014,18:38:05)
Numerical absorption correction based on gaussian integration over
			a multifaceted crystal model
Empirical absorption correction using spherical harmonics,
 implemented in SCALE3 ABSPACK scaling algorithm.
;
_exptl_crystal_density_diffrn 1.235
_exptl_crystal_description
;
;
_exptl_crystal_F_000 856
_exptl_crystal_size_max 0.2458
_exptl_crystal_size_mid 0.1942
_exptl_crystal_size_min 0.163
_refine_diff_density_max 0.196
_refine_diff_density_min -0.177
_refine_diff_density_rms 0.039
_refine_ls_abs_structure_details
;
 Flack x determined using 6291 quotients [(I+)-(I-)]/[(I+)+(I-)]
 (Parsons, Flack and Wagner, Acta Cryst. B69 (2013) 249-259).
;
_refine_ls_abs_structure_Flack 0.04(14)
_refine_ls_extinction_coef 0.0009(3)
_refine_ls_extinction_expression Fc^*^=kFc[1+0.001xFc^2^\l^3^/sin(2\q)]^-1/4^
_refine_ls_extinction_method 'SHELXL-2014/7 (Sheldrick 2014'
_refine_ls_goodness_of_fit_ref 1.029
_refine_ls_hydrogen_treatment mixed
_refine_ls_matrix_type full
_refine_ls_number_parameters 1178
_refine_ls_number_reflns 16019
_refine_ls_number_restraints 4
_refine_ls_restrained_S_all 1.029
_refine_ls_R_factor_all 0.0588
_refine_ls_R_factor_gt 0.0501
_refine_ls_shift/su_max 0.000
_refine_ls_shift/su_mean 0.000
_refine_ls_structure_factor_coef Fsqd
_refine_ls_weighting_details 'w=1/[\s^2^(Fo^2^)+(0.0884P)^2^+0.7701P] where P=(Fo^2^+2Fc^2^)/3'
_refine_ls_weighting_scheme calc
_refine_ls_wR_factor_gt 0.1404
_refine_ls_wR_factor_ref 0.1493
_reflns_Friedel_coverage 0.902
_reflns_Friedel_fraction_full 0.920
_reflns_Friedel_fraction_max 0.889
_reflns_number_gt 14702
_reflns_number_total 16019
_reflns_threshold_expression 'I > 2\s(I)'
_cod_data_source_file ic6b01066_si_002.cif
_cod_data_source_block 6a-str1720
_cod_original_cell_volume 2163.85(9)
_cod_database_code 4348167
_chemical_oxdiff_formula 'C24 H26 N4 O2'
_shelx_space_group_comment
;
The symmetry employed for this shelxl refinement is uniquely defined
by the following loop, which should always be used as a source of
symmetry information in preference to the above space-group names.
They are only intended as comments.
;
_reflns_odcompleteness_completeness 99.91
_reflns_odcompleteness_iscentric 1
_reflns_odcompleteness_theta 66.97
_olex2_refinement_description
;
1. Fixed Uiso
 At 1.2 times of:
  All C(H) groups, All C(H,H) groups
2. Restrained distances
 H2AB-N2A
 0.9 with sigma of 0.02
3.a Ternary CH refined with riding coordinates:
 C1D(H1D), C10D(H10D), C1C(H1C), C10C(H10C), C1A(H1A), C10A(H10A), C1B(H1B),
 C10B(H10B)
3.b Secondary CH2 refined with riding coordinates:
 C11D(H11A,H11B), C18D(H18A,H18B), C11C(H11C,H11D), C18C(H18C,H18D), C11A(H11E,
 H11F), C18A(H18E,H18F), C11B(H11G,H11H), C18B(H18G,H18H)
3.c Aromatic/amide H refined with riding coordinates:
 C4D(H4D), C5D(H5D), C6D(H6D), C7D(H7D), C13D(H13D), C14D(H14D), C15D(H15D),
 C16D(H16D), C17D(H17D), C20D(H20D), C21D(H21D), C22D(H22D), C23D(H23D),
 C24D(H24D), C4C(H4C), C5C(H5C), C6C(H6C), C7C(H7C), C13C(H13C), C14C(H14C),
 C15C(H15C), C16C(H16C), C17C(H17C), C20C(H20C), C21C(H21C), C22C(H22C),
 C23C(H23C), C24C(H24C), C4A(H4A), C5A(H5A), C6A(H6A), C7A(H7A), C13A(H13A),
 C14A(H14A), C15A(H15A), C16A(H16A), C17A(H17A), C20A(H20A), C21A(H21A),
 C22A(H22A), C23A(H23A), C24A(H24A), C4B(H4B), C5B(H5B), C6B(H6B), C7B(H7B),
 C13B(H13B), C14B(H14B), C15B(H15B), C16B(H16B), C17B(H17B), C20B(H20B),
 C21B(H21B), C22B(H22B), C23B(H23B), C24B(H24B)
;

loop_
_space_group_symop_operation_xyz
'x, y, z'

loop_
_atom_site_label
_atom_site_type_symbol
_atom_site_fract_x
_atom_site_fract_y
_atom_site_fract_z
_atom_site_U_iso_or_equiv
_atom_site_adp_type
_atom_site_occupancy
_atom_site_site_symmetry_order
_atom_site_calc_flag
_atom_site_refinement_flags_posn
H1DA H 0.843(6) 0.530(4) 1.121(3) 0.047(13) Uiso 1 1 d .
H1DB H 0.869(5) 0.624(3) 1.074(2) 0.032(10) Uiso 1 1 d .
H2DA H 0.621(7) 0.736(5) 0.773(3) 0.059(16) Uiso 1 1 d .
H2DB H 0.747(9) 0.654(6) 0.752(4) 0.09(2) Uiso 1 1 d .
H3D H 0.801(5) 0.476(3) 0.998(2) 0.025(10) Uiso 1 1 d .
H4DA H 0.640(5) 0.536(3) 0.867(2) 0.023(10) Uiso 1 1 d .
C1D C 0.6550(4) 0.6064(3) 1.0541(2) 0.0287(7) Uani 1 1 d .
H1D H 0.6006 0.6122 1.1016 0.034 Uiso 1 1 calc R
C2D C 0.5953(4) 0.5330(3) 1.0274(2) 0.0292(7) Uani 1 1 d .
C3D C 0.6568(4) 0.3942(3) 0.9792(2) 0.0320(8) Uani 1 1 d .
C4D C 0.6647(6) 0.3054(3) 1.0358(2) 0.0429(9) Uani 1 1 d .
H4D H 0.7006 0.2958 1.0867 0.051 Uiso 1 1 calc R
C5D C 0.6198(7) 0.2303(3) 1.0179(3) 0.0524(12) Uani 1 1 d .
H5D H 0.6237 0.1694 1.0567 0.063 Uiso 1 1 calc R
C6D C 0.5701(6) 0.2441(3) 0.9446(3) 0.0493(11) Uani 1 1 d .
H6D H 0.5398 0.1924 0.9328 0.059 Uiso 1 1 calc R
C7D C 0.5628(5) 0.3318(3) 0.8870(3) 0.0423(9) Uani 1 1 d .
H7D H 0.5283 0.3400 0.8361 0.051 Uiso 1 1 calc R
C8D C 0.6065(4) 0.4083(3) 0.9040(2) 0.0338(8) Uani 1 1 d .
C9D C 0.5403(5) 0.5358(3) 0.7756(2) 0.0365(9) Uani 1 1 d .
C10D C 0.5342(5) 0.6444(3) 0.7372(2) 0.0367(8) Uani 1 1 d .
H10D H 0.4260 0.6824 0.7445 0.044 Uiso 1 1 calc R
C11D C 0.6094(5) 0.7069(3) 0.9917(2) 0.0377(8) Uani 1 1 d .
H11A H 0.6753 0.7046 0.9473 0.045 Uiso 1 1 calc R
H11B H 0.4966 0.7205 0.9740 0.045 Uiso 1 1 calc R
C12D C 0.6312(5) 0.7895(3) 1.0187(2) 0.0367(8) Uani 1 1 d .
C13D C 0.5356(6) 0.8178(3) 1.0734(3) 0.0514(11) Uani 1 1 d .
H13D H 0.4552 0.7847 1.0938 0.062 Uiso 1 1 calc R
C14D C 0.5555(8) 0.8935(4) 1.0986(4) 0.0656(14) Uani 1 1 d .
H14D H 0.4885 0.9120 1.1359 0.079 Uiso 1 1 calc R
C15D C 0.6705(8) 0.9419(3) 1.0704(4) 0.0642(15) Uani 1 1 d .
H15D H 0.6836 0.9940 1.0877 0.077 Uiso 1 1 calc R
C16D C 0.7676(7) 0.9146(3) 1.0165(3) 0.0577(13) Uani 1 1 d .
H16D H 0.8481 0.9479 0.9967 0.069 Uiso 1 1 calc R
C17D C 0.7483(6) 0.8389(3) 0.9911(3) 0.0464(10) Uani 1 1 d .
H17D H 0.8163 0.8205 0.9542 0.056 Uiso 1 1 calc R
C18D C 0.5493(5) 0.6657(3) 0.6501(2) 0.0395(9) Uani 1 1 d .
H18A H 0.6477 0.6212 0.6410 0.047 Uiso 1 1 calc R
H18B H 0.4579 0.6514 0.6284 0.047 Uiso 1 1 calc R
C19D C 0.5539(5) 0.7707(3) 0.6089(2) 0.0398(9) Uani 1 1 d .
C20D C 0.6833(6) 0.7911(4) 0.5668(3) 0.0536(11) Uani 1 1 d .
H20D H 0.7705 0.7387 0.5654 0.064 Uiso 1 1 calc R
C21D C 0.6867(8) 0.8873(4) 0.5268(4) 0.0712(16) Uani 1 1 d .
H21D H 0.7747 0.9001 0.4971 0.085 Uiso 1 1 calc R
C22D C 0.5636(8) 0.9636(4) 0.5300(4) 0.0709(16) Uani 1 1 d .
H22D H 0.5668 1.0294 0.5032 0.085 Uiso 1 1 calc R
C23D C 0.4353(7) 0.9450(4) 0.5720(3) 0.0610(13) Uani 1 1 d .
H23D H 0.3494 0.9981 0.5738 0.073 Uiso 1 1 calc R
C24D C 0.4309(5) 0.8493(3) 0.6118(3) 0.0468(10) Uani 1 1 d .
H24D H 0.3425 0.8372 0.6415 0.056 Uiso 1 1 calc R
N1D N 0.8267(4) 0.5752(2) 1.07199(19) 0.0324(7) Uani 1 1 d .
N2D N 0.6492(5) 0.6742(3) 0.7762(2) 0.0423(8) Uani 1 1 d .
N3D N 0.7000(4) 0.4709(2) 0.99979(18) 0.0297(6) Uani 1 1 d .
N4D N 0.5985(4) 0.5008(2) 0.84877(19) 0.0350(7) Uani 1 1 d .
O1D O 0.4516(3) 0.5353(2) 1.0290(2) 0.0449(7) Uani 1 1 d .
O2D O 0.4871(4) 0.4885(2) 0.74279(19) 0.0514(8) Uani 1 1 d .
H1CA H 0.161(7) 0.721(4) 1.094(3) 0.055(15) Uiso 1 1 d .
H1CB H 0.266(6) 0.651(3) 1.058(3) 0.041(12) Uiso 1 1 d .
H2CA H 0.063(6) 0.562(3) 0.796(3) 0.038(12) Uiso 1 1 d .
H2CB H 0.256(7) 0.526(4) 0.799(3) 0.060(15) Uiso 1 1 d .
H3C H 0.128(5) 0.522(3) 1.100(3) 0.028(10) Uiso 1 1 d .
H4CA H 0.295(5) 0.462(3) 1.008(2) 0.024(10) Uiso 1 1 d .
C1C C 0.2596(4) 0.5991(3) 1.1744(2) 0.0322(8) Uani 1 1 d .
H1C H 0.3697 0.6066 1.1809 0.039 Uiso 1 1 calc R
C2C C 0.2669(4) 0.4909(3) 1.1888(2) 0.0312(8) Uani 1 1 d .
C3C C 0.1644(4) 0.3803(3) 1.1350(2) 0.0312(8) Uani 1 1 d .
C4C C 0.1334(5) 0.3063(3) 1.1981(2) 0.0377(8) Uani 1 1 d .
H4C H 0.1225 0.3149 1.2472 0.045 Uiso 1 1 calc R
C5C C 0.1189(5) 0.2194(3) 1.1873(2) 0.0421(9) Uani 1 1 d .
H5C H 0.0975 0.1684 1.2297 0.050 Uiso 1 1 calc R
C6C C 0.1349(6) 0.2062(3) 1.1167(3) 0.0478(10) Uani 1 1 d .
H6C H 0.1234 0.1467 1.1104 0.057 Uiso 1 1 calc R
C7C C 0.1678(5) 0.2795(3) 1.0543(2) 0.0417(9) Uani 1 1 d .
H7C H 0.1795 0.2704 1.0054 0.050 Uiso 1 1 calc R
C8C C 0.1833(4) 0.3660(3) 1.0644(2) 0.0330(8) Uani 1 1 d .
C9C C 0.1153(4) 0.4922(3) 0.9395(2) 0.0319(8) Uani 1 1 d .
C10C C 0.1594(4) 0.5817(3) 0.8827(2) 0.0340(8) Uani 1 1 d .
H10C H 0.2676 0.5845 0.8980 0.041 Uiso 1 1 calc R
C11C C 0.1555(5) 0.6343(3) 1.2338(2) 0.0369(8) Uani 1 1 d .
H11C H 0.0442 0.6334 1.2240 0.044 Uiso 1 1 calc R
H11D H 0.1924 0.5880 1.2857 0.044 Uiso 1 1 calc R
C12C C 0.1601(5) 0.7366(3) 1.2317(2) 0.0325(8) Uani 1 1 d .
C13C C 0.2804(5) 0.7508(3) 1.2723(3) 0.0434(9) Uani 1 1 d .
H13C H 0.3609 0.6957 1.3012 0.052 Uiso 1 1 calc R
C14C C 0.2845(6) 0.8447(4) 1.2712(3) 0.0556(12) Uani 1 1 d .
H14C H 0.3662 0.8533 1.3002 0.067 Uiso 1 1 calc R
C15C C 0.1712(7) 0.9249(3) 1.2286(3) 0.0590(13) Uani 1 1 d .
H15C H 0.1751 0.9891 1.2273 0.071 Uiso 1 1 calc R
C16C C 0.0519(7) 0.9122(3) 1.1876(3) 0.0582(13) Uani 1 1 d .
H16C H -0.0267 0.9678 1.1578 0.070 Uiso 1 1 calc R
C17C C 0.0457(6) 0.8186(3) 1.1897(3) 0.0459(10) Uani 1 1 d .
H17C H -0.0382 0.8105 1.1619 0.055 Uiso 1 1 calc R
C18C C 0.0366(5) 0.6728(3) 0.8883(2) 0.0416(9) Uani 1 1 d .
H18C H -0.0708 0.6678 0.8756 0.050 Uiso 1 1 calc R
H18D H 0.0390 0.6735 0.9420 0.050 Uiso 1 1 calc R
C19C C 0.0628(6) 0.7686(3) 0.8363(3) 0.0476(11) Uani 1 1 d .
C20C C -0.0104(7) 0.8111(4) 0.7633(4) 0.0724(17) Uani 1 1 d .
H20C H -0.0784 0.7791 0.7464 0.087 Uiso 1 1 calc R
C21C C 0.0122(10) 0.8981(5) 0.7147(5) 0.093(2) Uani 1 1 d .
H21C H -0.0395 0.9254 0.6648 0.112 Uiso 1 1 calc R
C22C C 0.1087(12) 0.9452(5) 0.7380(5) 0.100(3) Uani 1 1 d .
H22C H 0.1268 1.0046 0.7041 0.119 Uiso 1 1 calc R
C23C C 0.1783(14) 0.9071(7) 0.8090(6) 0.122(4) Uani 1 1 d .
H23C H 0.2425 0.9413 0.8259 0.146 Uiso 1 1 calc R
C24C C 0.1579(11) 0.8177(6) 0.8586(4) 0.093(2) Uani 1 1 d .
H24C H 0.2105 0.7910 0.9083 0.112 Uiso 1 1 calc R
N1C N 0.1947(4) 0.6578(2) 1.09664(19) 0.0386(8) Uani 1 1 d .
N2C N 0.1580(5) 0.5795(3) 0.8043(2) 0.0440(8) Uani 1 1 d .
N3C N 0.1722(4) 0.4731(2) 1.14074(19) 0.0322(7) Uani 1 1 d .
N4C N 0.2157(4) 0.4434(2) 1.00131(18) 0.0336(7) Uani 1 1 d .
O1C O 0.3497(3) 0.4267(2) 1.24209(17) 0.0417(7) Uani 1 1 d .
O2C O -0.0075(3) 0.4696(2) 0.92807(16) 0.0394(6) Uani 1 1 d .
H1AA H 0.378(7) 0.339(5) 0.641(3) 0.059(15) Uiso 1 1 d .
H1AB H 0.396(7) 0.434(5) 0.641(4) 0.063(17) Uiso 1 1 d .
H2AA H 0.605(7) 0.220(5) 0.398(3) 0.059(16) Uiso 1 1 d .
H2AB H 0.490(5) 0.302(5) 0.342(3) 0.08(2) Uiso 1 1 d D
H3A H 0.462(6) 0.482(3) 0.494(3) 0.034(11) Uiso 1 1 d .
H4AA H 0.611(7) 0.414(4) 0.395(3) 0.053(14) Uiso 1 1 d .
C1A C 0.5932(4) 0.3572(3) 0.6181(2) 0.0293(7) Uani 1 1 d .
H1A H 0.6435 0.3507 0.6685 0.035 Uiso 1 1 calc R
C2A C 0.6588(4) 0.4297(3) 0.5545(2) 0.0295(7) Uani 1 1 d .
C3A C 0.6121(4) 0.5609(3) 0.4338(2) 0.0308(8) Uani 1 1 d .
C4A C 0.6163(5) 0.6484(3) 0.4449(2) 0.0393(9) Uani 1 1 d .
H4A H 0.5808 0.6605 0.4911 0.047 Uiso 1 1 calc R
C5A C 0.6721(6) 0.7191(3) 0.3889(3) 0.0465(10) Uani 1 1 d .
H5A H 0.6769 0.7789 0.3971 0.056 Uiso 1 1 calc R
C6A C 0.7203(6) 0.7017(3) 0.3218(3) 0.0457(10) Uani 1 1 d .
H6A H 0.7586 0.7500 0.2836 0.055 Uiso 1 1 calc R
C7A C 0.7140(5) 0.6155(3) 0.3090(2) 0.0385(9) Uani 1 1 d .
H7A H 0.7458 0.6054 0.2617 0.046 Uiso 1 1 calc R
C8A C 0.6606(4) 0.5426(3) 0.3657(2) 0.0303(7) Uani 1 1 d .
C9A C 0.7121(4) 0.4141(3) 0.3014(2) 0.0330(8) Uani 1 1 d .
C10A C 0.7078(5) 0.3069(3) 0.3175(2) 0.0343(8) Uani 1 1 d .
H10A H 0.8127 0.2657 0.3439 0.041 Uiso 1 1 calc R
C11A C 0.6413(5) 0.2577(3) 0.6040(2) 0.0404(9) Uani 1 1 d .
H11E H 0.5738 0.2601 0.5603 0.049 Uiso 1 1 calc R
H11F H 0.7530 0.2466 0.5890 0.049 Uiso 1 1 calc R
C12A C 0.6264(5) 0.1714(3) 0.6724(2) 0.0409(9) Uani 1 1 d .
C13A C 0.7097(7) 0.1492(4) 0.7417(3) 0.0631(14) Uani 1 1 d .
H13A H 0.7734 0.1908 0.7475 0.076 Uiso 1 1 calc R
C14A C 0.7017(8) 0.0673(5) 0.8026(4) 0.0752(17) Uani 1 1 d .
H14A H 0.7591 0.0534 0.8499 0.090 Uiso 1 1 calc R
C15A C 0.6115(8) 0.0065(4) 0.7950(3) 0.0705(16) Uani 1 1 d .
H15A H 0.6085 -0.0508 0.8365 0.085 Uiso 1 1 calc R
C16A C 0.5254(10) 0.0281(5) 0.7277(4) 0.084(2) Uani 1 1 d .
H16A H 0.4606 -0.0134 0.7226 0.101 Uiso 1 1 calc R
C17A C 0.5328(8) 0.1105(4) 0.6668(3) 0.0660(15) Uani 1 1 d .
H17A H 0.4720 0.1252 0.6203 0.079 Uiso 1 1 calc R
C18A C 0.6947(5) 0.2844(3) 0.2422(2) 0.0368(8) Uani 1 1 d .
H18E H 0.6017 0.3324 0.2104 0.044 Uiso 1 1 calc R
H18F H 0.7911 0.2933 0.2137 0.044 Uiso 1 1 calc R
C19A C 0.6772(5) 0.1812(3) 0.2538(2) 0.0365(8) Uani 1 1 d .
C20A C 0.5462(6) 0.1668(3) 0.2226(3) 0.0507(11) Uani 1 1 d .
H20A H 0.4657 0.2221 0.1941 0.061 Uiso 1 1 calc R
C21A C 0.5296(7) 0.0724(4) 0.2321(4) 0.0624(14) Uani 1 1 d .
H21A H 0.4391 0.0640 0.2093 0.075 Uiso 1 1 calc R
C22A C 0.6423(7) -0.0082(3) 0.2740(3) 0.0595(13) Uani 1 1 d .
H22A H 0.6303 -0.0726 0.2810 0.071 Uiso 1 1 calc R
C23A C 0.7734(7) 0.0055(3) 0.3057(3) 0.0593(13) Uani 1 1 d .
H23A H 0.8522 -0.0500 0.3353 0.071 Uiso 1 1 calc R
C24A C 0.7918(6) 0.0989(3) 0.2952(3) 0.0499(11) Uani 1 1 d .
H24A H 0.8844 0.1069 0.3167 0.060 Uiso 1 1 calc R
N1A N 0.4211(4) 0.3885(3) 0.62040(19) 0.0343(7) Uani 1 1 d .
N2A N 0.5852(5) 0.2833(3) 0.3719(2) 0.0411(8) Uani 1 1 d D
N3A N 0.5610(4) 0.4881(2) 0.49475(17) 0.0297(6) Uani 1 1 d .
N4A N 0.6578(4) 0.4516(2) 0.35803(18) 0.0333(7) Uani 1 1 d .
O1A O 0.8009(3) 0.4292(2) 0.55980(16) 0.0446(7) Uani 1 1 d .
O2A O 0.7673(4) 0.4587(2) 0.24300(17) 0.0482(8) Uani 1 1 d .
H1BA H 1.103(7) 0.238(5) 0.719(4) 0.065(16) Uiso 1 1 d .
H1BB H 0.989(7) 0.316(4) 0.650(3) 0.054(15) Uiso 1 1 d .
H2BA H 1.187(7) 0.401(4) 0.333(3) 0.054(14) Uiso 1 1 d .
H2BB H 1.002(7) 0.442(4) 0.322(3) 0.055(14) Uiso 1 1 d .
H3B H 1.117(6) 0.439(4) 0.621(3) 0.042(12) Uiso 1 1 d .
H4BA H 0.953(6) 0.498(3) 0.499(3) 0.039(12) Uiso 1 1 d .
C1B C 1.0001(4) 0.3643(3) 0.7368(2) 0.0354(8) Uani 1 1 d .
H1B H 0.8934 0.3536 0.7534 0.042 Uiso 1 1 calc R
C2B C 0.9839(4) 0.4740(3) 0.6957(2) 0.0329(8) Uani 1 1 d .
C3B C 1.0828(4) 0.5854(3) 0.5836(2) 0.0312(8) Uani 1 1 d .
C4B C 1.1055(5) 0.6614(3) 0.6079(2) 0.0399(9) Uani 1 1 d .
H4B H 1.1092 0.6549 0.6609 0.048 Uiso 1 1 calc R
C5B C 1.1230(6) 0.7475(3) 0.5530(3) 0.0455(10) Uani 1 1 d .
H5B H 1.1368 0.8005 0.5689 0.055 Uiso 1 1 calc R
C6B C 1.1206(6) 0.7568(3) 0.4764(3) 0.0470(10) Uani 1 1 d .
H6B H 1.1372 0.8150 0.4399 0.056 Uiso 1 1 calc R
C7B C 1.0943(5) 0.6823(3) 0.4518(2) 0.0416(9) Uani 1 1 d .
H7B H 1.0898 0.6895 0.3986 0.050 Uiso 1 1 calc R
C8B C 1.0745(4) 0.5965(3) 0.5059(2) 0.0320(8) Uani 1 1 d .
C9B C 1.1448(4) 0.4673(3) 0.4454(2) 0.0295(7) Uani 1 1 d .
C10B C 1.0919(4) 0.3824(3) 0.4326(2) 0.0313(7) Uani 1 1 d .
H10B H 0.9828 0.3829 0.4516 0.038 Uiso 1 1 calc R
C11B C 1.1133(5) 0.3340(3) 0.8079(2) 0.0388(9) Uani 1 1 d .
H11G H 1.2204 0.3405 0.7909 0.047 Uiso 1 1 calc R
H11H H 1.0758 0.3801 0.8375 0.047 Uiso 1 1 calc R
C12B C 1.1270(5) 0.2303(3) 0.8602(2) 0.0351(8) Uani 1 1 d .
C13B C 1.0051(5) 0.2081(3) 0.9070(3) 0.0426(9) Uani 1 1 d .
H13B H 0.9094 0.2574 0.9033 0.051 Uiso 1 1 calc R
C14B C 1.0208(6) 0.1146(3) 0.9594(3) 0.0527(11) Uani 1 1 d .
H14B H 0.9364 0.1006 0.9915 0.063 Uiso 1 1 calc R
C15B C 1.1580(7) 0.0425(4) 0.9649(3) 0.0602(13) Uani 1 1 d .
H15B H 1.1686 -0.0214 1.0006 0.072 Uiso 1 1 calc R
C16B C 1.2798(7) 0.0630(4) 0.9185(3) 0.0592(13) Uani 1 1 d .
H16B H 1.3751 0.0133 0.9225 0.071 Uiso 1 1 calc R
C17B C 1.2645(5) 0.1559(3) 0.8659(3) 0.0465(10) Uani 1 1 d .
H17B H 1.3487 0.1690 0.8334 0.056 Uiso 1 1 calc R
C18B C 1.2075(5) 0.2858(3) 0.4787(2) 0.0351(8) Uani 1 1 d .
H18G H 1.3152 0.2843 0.4592 0.042 Uiso 1 1 calc R
H18H H 1.2134 0.2828 0.5332 0.042 Uiso 1 1 calc R
C19B C 1.1565(5) 0.1974(3) 0.4734(2) 0.0386(9) Uani 1 1 d .
C20B C 1.2165(6) 0.1507(3) 0.4202(3) 0.0475(10) Uani 1 1 d .
H20B H 1.2943 0.1733 0.3869 0.057 Uiso 1 1 calc R
C21B C 1.1635(8) 0.0707(4) 0.4152(3) 0.0657(15) Uani 1 1 d .
H21B H 1.2057 0.0386 0.3790 0.079 Uiso 1 1 calc R
C22B C 1.0493(8) 0.0384(4) 0.4632(4) 0.0732(18) Uani 1 1 d .
H22B H 1.0143 -0.0168 0.4606 0.088 Uiso 1 1 calc R
C23B C 0.9870(7) 0.0852(4) 0.5141(4) 0.0711(17) Uani 1 1 d .
H23B H 0.9054 0.0644 0.5454 0.085 Uiso 1 1 calc R
C24B C 1.0418(6) 0.1629(3) 0.5205(3) 0.0541(12) Uani 1 1 d .
H24B H 1.0004 0.1933 0.5578 0.065 Uiso 1 1 calc R
N1B N 1.0619(5) 0.3058(3) 0.6867(2) 0.0410(8) Uani 1 1 d .
N2B N 1.0882(5) 0.3890(3) 0.3520(2) 0.0422(8) Uani 1 1 d .
N3B N 1.0753(4) 0.4927(2) 0.63542(18) 0.0323(7) Uani 1 1 d .
N4B N 1.0430(4) 0.5190(2) 0.48289(18) 0.0307(6) Uani 1 1 d .
O1B O 0.9003(3) 0.5366(2) 0.71950(17) 0.0445(7) Uani 1 1 d .
O2B O 1.2718(3) 0.4864(2) 0.42280(16) 0.0368(6) Uani 1 1 d .

loop_
_atom_site_aniso_label
_atom_site_aniso_U_11
_atom_site_aniso_U_22
_atom_site_aniso_U_33
_atom_site_aniso_U_23
_atom_site_aniso_U_13
_atom_site_aniso_U_12
C1D 0.0275(17) 0.0329(17) 0.0303(17) -0.0136(14) 0.0034(13) -0.0116(13)
C2D 0.0264(17) 0.0307(17) 0.0334(18) -0.0105(14) 0.0039(14) -0.0120(13)
C3D 0.0315(18) 0.0317(17) 0.0385(19) -0.0161(15) 0.0098(15) -0.0124(14)
C4D 0.060(3) 0.038(2) 0.036(2) -0.0141(16) 0.0077(18) -0.0192(18)
C5D 0.075(3) 0.037(2) 0.053(3) -0.0156(19) 0.012(2) -0.027(2)
C6D 0.061(3) 0.043(2) 0.060(3) -0.028(2) 0.009(2) -0.028(2)
C7D 0.048(2) 0.045(2) 0.044(2) -0.0231(18) 0.0040(18) -0.0182(18)
C8D 0.0323(18) 0.0329(18) 0.041(2) -0.0162(16) 0.0079(15) -0.0107(14)
C9D 0.0347(19) 0.0385(19) 0.041(2) -0.0186(17) 0.0063(16) -0.0096(16)
C10D 0.0339(19) 0.0358(19) 0.042(2) -0.0170(16) 0.0020(16) -0.0058(15)
C11D 0.043(2) 0.0341(19) 0.0349(19) -0.0088(16) -0.0027(16) -0.0095(16)
C12D 0.039(2) 0.0259(16) 0.041(2) -0.0056(15) -0.0036(16) -0.0073(14)
C13D 0.054(3) 0.042(2) 0.064(3) -0.023(2) 0.011(2) -0.014(2)
C14D 0.078(4) 0.047(3) 0.079(4) -0.034(3) 0.010(3) -0.009(2)
C15D 0.086(4) 0.032(2) 0.079(4) -0.023(2) -0.022(3) -0.012(2)
C16D 0.070(3) 0.039(2) 0.065(3) -0.006(2) -0.012(3) -0.028(2)
C17D 0.051(2) 0.037(2) 0.049(2) -0.0061(18) -0.0008(19) -0.0164(18)
C18D 0.036(2) 0.040(2) 0.042(2) -0.0158(17) -0.0026(16) -0.0053(16)
C19D 0.035(2) 0.045(2) 0.039(2) -0.0161(17) -0.0060(16) -0.0059(16)
C20D 0.045(2) 0.054(3) 0.063(3) -0.020(2) 0.008(2) -0.012(2)
C21D 0.071(4) 0.066(3) 0.079(4) -0.017(3) 0.020(3) -0.029(3)
C22D 0.080(4) 0.047(3) 0.079(4) -0.006(3) 0.001(3) -0.021(3)
C23D 0.062(3) 0.040(2) 0.072(3) -0.012(2) -0.008(3) -0.002(2)
C24D 0.040(2) 0.047(2) 0.053(3) -0.017(2) -0.0027(19) -0.0064(18)
N1D 0.0295(15) 0.0334(16) 0.0384(17) -0.0122(14) -0.0012(12) -0.0142(13)
N2D 0.049(2) 0.0367(18) 0.045(2) -0.0164(15) 0.0007(16) -0.0134(15)
N3D 0.0275(15) 0.0332(15) 0.0365(16) -0.0172(12) 0.0070(12) -0.0149(12)
N4D 0.0424(18) 0.0367(16) 0.0350(17) -0.0179(14) 0.0014(14) -0.0176(14)
O1D 0.0284(14) 0.0505(16) 0.074(2) -0.0386(15) 0.0125(13) -0.0185(12)
O2D 0.064(2) 0.0472(17) 0.0504(18) -0.0206(14) -0.0073(15) -0.0206(15)
C1C 0.0309(18) 0.0326(17) 0.0361(19) -0.0128(15) 0.0047(15) -0.0112(14)
C2C 0.0279(17) 0.0314(17) 0.0343(18) -0.0125(14) 0.0032(14) -0.0046(13)
C3C 0.0291(17) 0.0282(16) 0.0361(19) -0.0103(14) 0.0025(14) -0.0064(13)
C4C 0.046(2) 0.0341(18) 0.0331(19) -0.0104(15) 0.0043(16) -0.0097(16)
C5C 0.053(2) 0.0302(18) 0.042(2) -0.0060(16) 0.0031(18) -0.0154(16)
C6C 0.063(3) 0.033(2) 0.054(3) -0.0157(18) 0.004(2) -0.0202(19)
C7C 0.058(3) 0.041(2) 0.035(2) -0.0174(17) 0.0027(18) -0.0210(19)
C8C 0.0317(18) 0.0340(18) 0.0340(19) -0.0091(15) 0.0005(14) -0.0116(14)
C9C 0.0305(18) 0.0411(19) 0.0303(18) -0.0159(15) 0.0090(14) -0.0149(15)
C10C 0.0308(18) 0.043(2) 0.0319(18) -0.0117(15) 0.0050(14) -0.0165(15)
C11C 0.044(2) 0.0319(18) 0.0364(19) -0.0113(15) 0.0107(16) -0.0114(15)
C12C 0.0387(19) 0.0314(17) 0.0292(17) -0.0116(14) 0.0073(15) -0.0097(14)
C13C 0.042(2) 0.036(2) 0.049(2) -0.0119(18) 0.0019(18) -0.0067(16)
C14C 0.060(3) 0.050(3) 0.066(3) -0.024(2) 0.005(2) -0.022(2)
C15C 0.074(3) 0.034(2) 0.073(3) -0.019(2) 0.013(3) -0.018(2)
C16C 0.065(3) 0.033(2) 0.066(3) -0.010(2) 0.002(2) 0.001(2)
C17C 0.047(2) 0.040(2) 0.049(2) -0.0146(18) 0.0003(19) -0.0049(17)
C18C 0.043(2) 0.047(2) 0.039(2) -0.0159(18) 0.0124(17) -0.0163(18)
C19C 0.052(3) 0.045(2) 0.050(2) -0.018(2) 0.020(2) -0.0172(19)
C20C 0.063(3) 0.060(3) 0.076(4) 0.006(3) 0.000(3) -0.018(3)
C21C 0.094(5) 0.061(4) 0.095(5) 0.014(3) 0.013(4) -0.017(3)
C22C 0.143(7) 0.051(3) 0.104(6) -0.014(3) 0.058(5) -0.043(4)
C23C 0.193(11) 0.109(6) 0.108(7) -0.040(6) 0.041(7) -0.112(8)
C24C 0.138(7) 0.095(5) 0.069(4) -0.022(4) 0.010(4) -0.079(5)
N1C 0.050(2) 0.0296(16) 0.0351(17) -0.0099(13) 0.0092(15) -0.0089(14)
N2C 0.055(2) 0.0469(19) 0.0363(18) -0.0168(15) 0.0163(16) -0.0209(17)
N3C 0.0337(16) 0.0261(14) 0.0333(16) -0.0065(13) -0.0009(13) -0.0048(12)
N4C 0.0335(17) 0.0399(17) 0.0329(16) -0.0113(13) 0.0030(13) -0.0196(14)
O1C 0.0410(15) 0.0345(14) 0.0455(16) -0.0120(12) -0.0109(12) -0.0015(11)
O2C 0.0343(14) 0.0557(17) 0.0358(14) -0.0159(12) 0.0052(11) -0.0233(12)
C1A 0.0269(16) 0.0345(17) 0.0259(16) -0.0062(14) 0.0035(13) -0.0113(14)
C2A 0.0292(17) 0.0327(17) 0.0284(17) -0.0092(14) 0.0036(14) -0.0120(14)
C3A 0.0317(17) 0.0307(17) 0.0276(17) -0.0044(14) 0.0023(14) -0.0097(14)
C4A 0.047(2) 0.039(2) 0.034(2) -0.0120(16) 0.0016(17) -0.0147(17)
C5A 0.060(3) 0.032(2) 0.049(2) -0.0104(18) 0.005(2) -0.0181(19)
C6A 0.054(2) 0.0324(19) 0.046(2) -0.0016(17) 0.0101(19) -0.0177(18)
C7A 0.045(2) 0.0370(19) 0.0310(18) -0.0044(15) 0.0080(16) -0.0142(16)
C8A 0.0309(17) 0.0310(17) 0.0279(17) -0.0056(14) -0.0011(14) -0.0101(14)
C9A 0.0340(18) 0.0367(18) 0.0285(17) -0.0088(14) 0.0039(14) -0.0113(15)
C10A 0.0340(19) 0.0344(18) 0.0323(18) -0.0082(15) 0.0042(15) -0.0079(14)
C11A 0.045(2) 0.038(2) 0.039(2) -0.0135(17) 0.0128(17) -0.0102(17)
C12A 0.042(2) 0.0330(19) 0.044(2) -0.0093(16) 0.0098(17) -0.0058(16)
C13A 0.060(3) 0.056(3) 0.062(3) 0.001(2) -0.009(2) -0.018(2)
C14A 0.078(4) 0.067(3) 0.057(3) 0.009(3) -0.011(3) -0.011(3)
C15A 0.088(4) 0.045(3) 0.062(3) 0.004(2) 0.016(3) -0.014(3)
C16A 0.123(6) 0.059(3) 0.074(4) -0.005(3) 0.010(4) -0.052(4)
C17A 0.092(4) 0.055(3) 0.053(3) -0.006(2) -0.006(3) -0.034(3)
C18A 0.041(2) 0.0345(18) 0.0333(19) -0.0090(15) 0.0054(16) -0.0090(15)
C19A 0.039(2) 0.0368(19) 0.0337(19) -0.0119(15) 0.0072(16) -0.0079(15)
C20A 0.044(2) 0.038(2) 0.067(3) -0.011(2) -0.006(2) -0.0093(18)
C21A 0.060(3) 0.046(3) 0.082(4) -0.016(2) -0.010(3) -0.020(2)
C22A 0.078(4) 0.033(2) 0.065(3) -0.011(2) 0.004(3) -0.017(2)
C23A 0.065(3) 0.038(2) 0.063(3) -0.007(2) -0.002(2) -0.001(2)
C24A 0.046(2) 0.045(2) 0.051(3) -0.0085(19) -0.006(2) -0.0045(19)
N1A 0.0283(15) 0.0372(17) 0.0383(17) -0.0104(14) 0.0078(13) -0.0120(13)
N2A 0.051(2) 0.0352(17) 0.0358(18) -0.0069(14) 0.0125(16) -0.0147(15)
N3A 0.0272(15) 0.0350(16) 0.0275(15) -0.0065(12) 0.0022(12) -0.0132(12)
N4A 0.0410(17) 0.0325(15) 0.0286(15) -0.0087(12) 0.0062(13) -0.0147(13)
O1A 0.0281(13) 0.0591(17) 0.0399(15) 0.0019(13) -0.0015(11) -0.0216(12)
O2A 0.066(2) 0.0457(16) 0.0388(15) -0.0145(13) 0.0218(14) -0.0250(14)
C1B 0.0296(18) 0.0379(19) 0.0365(19) -0.0069(15) 0.0029(15) -0.0108(15)
C2B 0.0268(17) 0.0366(18) 0.0336(18) -0.0104(15) 0.0006(14) -0.0054(14)
C3B 0.0290(17) 0.0297(17) 0.0337(18) -0.0090(14) 0.0011(14) -0.0062(13)
C4B 0.047(2) 0.039(2) 0.036(2) -0.0139(16) 0.0003(17) -0.0110(17)
C5B 0.054(2) 0.036(2) 0.053(2) -0.0180(18) 0.001(2) -0.0182(18)
C6B 0.060(3) 0.034(2) 0.049(2) -0.0088(18) 0.006(2) -0.0224(19)
C7B 0.051(2) 0.038(2) 0.037(2) -0.0090(17) 0.0092(18) -0.0204(17)
C8B 0.0290(17) 0.0302(17) 0.0385(19) -0.0108(15) 0.0068(14) -0.0108(13)
C9B 0.0300(18) 0.0328(17) 0.0255(16) -0.0072(14) 0.0013(13) -0.0102(14)
C10B 0.0277(17) 0.0325(17) 0.0354(18) -0.0115(15) 0.0010(14) -0.0094(14)
C11B 0.044(2) 0.037(2) 0.035(2) -0.0072(16) -0.0020(16) -0.0136(16)
C12B 0.040(2) 0.0353(18) 0.0309(18) -0.0099(15) -0.0059(15) -0.0111(15)
C13B 0.046(2) 0.038(2) 0.045(2) -0.0133(17) 0.0035(18) -0.0142(17)
C14B 0.063(3) 0.043(2) 0.055(3) -0.011(2) 0.010(2) -0.025(2)
C15B 0.075(3) 0.037(2) 0.060(3) -0.002(2) 0.000(3) -0.016(2)
C16B 0.059(3) 0.039(2) 0.067(3) -0.008(2) -0.006(2) 0.000(2)
C17B 0.044(2) 0.045(2) 0.046(2) -0.0099(18) -0.0013(18) -0.0082(18)
C18B 0.0332(19) 0.0359(18) 0.0342(19) -0.0093(15) -0.0037(15) -0.0067(15)
C19B 0.037(2) 0.0292(17) 0.043(2) -0.0041(16) -0.0033(16) -0.0048(15)
C20B 0.055(3) 0.038(2) 0.047(2) -0.0095(18) -0.003(2) -0.0095(19)
C21B 0.094(4) 0.040(2) 0.061(3) -0.016(2) -0.021(3) -0.009(3)
C22B 0.089(4) 0.037(2) 0.088(4) -0.002(3) -0.031(4) -0.027(3)
C23B 0.064(3) 0.047(3) 0.093(4) 0.003(3) -0.005(3) -0.028(2)
C24B 0.047(2) 0.042(2) 0.066(3) -0.008(2) 0.009(2) -0.0127(19)
N1B 0.051(2) 0.0357(17) 0.0356(18) -0.0091(14) -0.0023(16) -0.0129(15)
N2B 0.055(2) 0.0362(17) 0.0359(18) -0.0106(14) -0.0041(16) -0.0131(16)
N3B 0.0347(16) 0.0299(15) 0.0304(15) -0.0083(13) 0.0044(12) -0.0063(12)
N4B 0.0312(16) 0.0338(15) 0.0335(15) -0.0133(12) 0.0063(12) -0.0167(12)
O1B 0.0401(15) 0.0435(15) 0.0438(15) -0.0136(12) 0.0090(12) 0.0001(12)
O2B 0.0302(13) 0.0482(15) 0.0402(14) -0.0194(12) 0.0060(11) -0.0179(11)

loop_
_atom_type_symbol
_atom_type_description
_atom_type_scat_dispersion_real
_atom_type_scat_dispersion_imag
_atom_type_scat_source
C C 0.0181 0.0091 'International Tables Vol C Tables 4.2.6.8 and 6.1.1.4'
H H 0.0000 0.0000 'International Tables Vol C Tables 4.2.6.8 and 6.1.1.4'
N N 0.0311 0.0180 'International Tables Vol C Tables 4.2.6.8 and 6.1.1.4'
O O 0.0492 0.0322 'International Tables Vol C Tables 4.2.6.8 and 6.1.1.4'

loop_
_geom_angle_atom_site_label_1
_geom_angle_atom_site_label_2
_geom_angle_atom_site_label_3
_geom_angle
C2D C1D H1D 108.4
C2D C1D C11D 108.7(3)
C11D C1D H1D 108.4
N1D C1D H1D 108.4
N1D C1D C2D 111.9(3)
N1D C1D C11D 110.9(3)
N3D C2D C1D 118.2(3)
O1D C2D C1D 119.1(3)
O1D C2D N3D 122.6(3)
C4D C3D C8D 120.4(4)
C4D C3D N3D 118.6(4)
C8D C3D N3D 121.0(3)
C3D C4D H4D 120.1
C3D C4D C5D 119.8(4)
C5D C4D H4D 120.1
C4D C5D H5D 120.1
C6D C5D C4D 119.8(4)
C6D C5D H5D 120.1
C5D C6D H6D 119.3
C5D C6D C7D 121.4(4)
C7D C6D H6D 119.3
C6D C7D H7D 120.2
C6D C7D C8D 119.6(4)
C8D C7D H7D 120.2
C3D C8D C7D 118.9(4)
C3D C8D N4D 118.1(3)
C7D C8D N4D 123.0(4)
N4D C9D C10D 113.7(4)
O2D C9D C10D 121.8(4)
O2D C9D N4D 124.4(4)
C9D C10D H10D 106.9
C9D C10D C18D 109.9(3)
C18D C10D H10D 106.9
N2D C10D C9D 110.3(3)
N2D C10D H10D 106.9
N2D C10D C18D 115.6(3)
C1D C11D H11A 109.0
C1D C11D H11B 109.0
H11A C11D H11B 107.8
C12D C11D C1D 113.0(3)
C12D C11D H11A 109.0
C12D C11D H11B 109.0
C13D C12D C11D 120.8(4)
C17D C12D C11D 121.5(4)
C17D C12D C13D 117.7(4)
C12D C13D H13D 119.5
C14D C13D C12D 121.0(5)
C14D C13D H13D 119.5
C13D C14D H14D 119.7
C15D C14D C13D 120.5(5)
C15D C14D H14D 119.7
C14D C15D H15D 120.3
C14D C15D C16D 119.5(5)
C16D C15D H15D 120.3
C15D C16D H16D 119.9
C15D C16D C17D 120.2(5)
C17D C16D H16D 119.9
C12D C17D H17D 119.4
C16D C17D C12D 121.1(5)
C16D C17D H17D 119.4
C10D C18D H18A 109.0
C10D C18D H18B 109.0
H18A C18D H18B 107.8
C19D C18D C10D 112.9(3)
C19D C18D H18A 109.0
C19D C18D H18B 109.0
C20D C19D C18D 120.3(4)
C20D C19D C24D 118.1(4)
C24D C19D C18D 121.6(4)
C19D C20D H20D 119.6
C21D C20D C19D 120.8(5)
C21D C20D H20D 119.6
C20D C21D H21D 119.9
C22D C21D C20D 120.1(5)
C22D C21D H21D 119.9
C21D C22D H22D 120.0
C21D C22D C23D 120.0(5)
C23D C22D H22D 120.0
C22D C23D H23D 119.9
C22D C23D C24D 120.1(5)
C24D C23D H23D 119.9
C19D C24D H24D 119.6
C23D C24D C19D 120.8(5)
C23D C24D H24D 119.6
H1DA N1D H1DB 106(4)
C1D N1D H1DA 107(3)
C1D N1D H1DB 113(3)
H2DA N2D H2DB 116(6)
C10D N2D H2DA 113(4)
C10D N2D H2DB 102(4)
C2D N3D H3D 117(3)
C2D N3D C3D 121.8(3)
C3D N3D H3D 120(3)
C8D N4D H4DA 111(3)
C9D N4D H4DA 119(3)
C9D N4D C8D 129.6(4)
C2C C1C H1C 109.0
C2C C1C C11C 108.7(3)
C11C C1C H1C 109.0
N1C C1C H1C 109.0
N1C C1C C2C 110.8(3)
N1C C1C C11C 110.4(3)
N3C C2C C1C 114.9(3)
O1C C2C C1C 121.3(4)
O1C C2C N3C 123.8(4)
C4C C3C N3C 121.6(3)
C8C C3C C4C 120.2(3)
C8C C3C N3C 118.2(3)
C3C C4C H4C 120.8
C5C C4C C3C 118.5(4)
C5C C4C H4C 120.8
C4C C5C H5C 119.4
C6C C5C C4C 121.1(4)
C6C C5C H5C 119.4
C5C C6C H6C 119.9
C5C C6C C7C 120.2(4)
C7C C6C H6C 119.9
C6C C7C H7C 120.4
C8C C7C C6C 119.1(4)
C8C C7C H7C 120.4
C3C C8C C7C 120.8(3)
C3C C8C N4C 118.6(3)
C7C C8C N4C 120.7(3)
N4C C9C C10C 116.1(3)
O2C C9C C10C 120.4(3)
O2C C9C N4C 123.5(3)
C9C C10C H10C 109.3
C18C C10C C9C 106.8(3)
C18C C10C H10C 109.3
N2C C10C C9C 112.5(3)
N2C C10C H10C 109.3
N2C C10C C18C 109.7(3)
C1C C11C H11C 109.1
C1C C11C H11D 109.1
H11C C11C H11D 107.8
C12C C11C C1C 112.7(3)
C12C C11C H11C 109.1
C12C C11C H11D 109.1
C13C C12C C11C 120.4(4)
C17C C12C C11C 121.5(4)
C17C C12C C13C 118.1(4)
C12C C13C H13C 119.6
C12C C13C C14C 120.7(4)
C14C C13C H13C 119.6
C13C C14C H14C 119.9
C15C C14C C13C 120.3(5)
C15C C14C H14C 119.9
C14C C15C H15C 120.1
C14C C15C C16C 119.8(5)
C16C C15C H15C 120.1
C15C C16C H16C 119.9
C15C C16C C17C 120.2(5)
C17C C16C H16C 119.9
C12C C17C C16C 121.0(5)
C12C C17C H17C 119.5
C16C C17C H17C 119.5
C10C C18C H18C 108.7
C10C C18C H18D 108.7
H18C C18C H18D 107.6
C19C C18C C10C 114.1(3)
C19C C18C H18C 108.7
C19C C18C H18D 108.7
C20C C19C C18C 120.9(5)
C24C C19C C18C 122.1(5)
C24C C19C C20C 117.0(5)
C19C C20C H20C 119.0
C21C C20C C19C 122.0(7)
C21C C20C H20C 119.0
C20C C21C H21C 120.1
C22C C21C C20C 119.9(8)
C22C C21C H21C 120.1
C21C C22C H22C 120.2
C23C C22C C21C 119.5(6)
C23C C22C H22C 120.2
C22C C23C H23C 119.5
C22C C23C C24C 121.0(8)
C24C C23C H23C 119.5
C19C C24C C23C 120.5(8)
C19C C24C H24C 119.7
C23C C24C H24C 119.7
H1CA N1C H1CB 111(5)
C1C N1C H1CA 109(4)
C1C N1C H1CB 114(3)
H2CA N2C H2CB 110(4)
C10C N2C H2CA 107(3)
C10C N2C H2CB 109(3)
C2C N3C H3C 118(3)
C2C N3C C3C 127.9(3)
C3C N3C H3C 112(3)
C8C N4C H4CA 115(3)
C9C N4C H4CA 121(3)
C9C N4C C8C 123.4(3)
C2A C1A H1A 108.9
C2A C1A C11A 107.3(3)
C11A C1A H1A 108.9
N1A C1A H1A 108.9
N1A C1A C2A 112.3(3)
N1A C1A C11A 110.6(3)
N3A C2A C1A 118.0(3)
O1A C2A C1A 118.5(3)
O1A C2A N3A 123.4(3)
C4A C3A C8A 120.7(3)
C4A C3A N3A 118.5(3)
C8A C3A N3A 120.8(3)
C3A C4A H4A 119.8
C3A C4A C5A 120.4(4)
C5A C4A H4A 119.8
C4A C5A H5A 120.3
C6A C5A C4A 119.3(4)
C6A C5A H5A 120.3
C5A C6A H6A 119.4
C5A C6A C7A 121.2(4)
C7A C6A H6A 119.4
C6A C7A H7A 119.9
C6A C7A C8A 120.1(4)
C8A C7A H7A 119.9
C3A C8A C7A 118.2(3)
C3A C8A N4A 118.5(3)
N4A C8A C7A 123.3(3)
N4A C9A C10A 114.1(3)
O2A C9A C10A 121.3(3)
O2A C9A N4A 124.5(4)
C9A C10A H10A 106.8
C9A C10A C18A 110.5(3)
C18A C10A H10A 106.8
N2A C10A C9A 109.8(3)
N2A C10A H10A 106.8
N2A C10A C18A 115.6(3)
C1A C11A H11E 108.7
C1A C11A H11F 108.7
H11E C11A H11F 107.6
C12A C11A C1A 114.2(3)
C12A C11A H11E 108.7
C12A C11A H11F 108.7
C13A C12A C11A 121.5(4)
C17A C12A C11A 120.7(4)
C17A C12A C13A 117.8(4)
C12A C13A H13A 119.5
C14A C13A C12A 121.1(6)
C14A C13A H13A 119.5
C13A C14A H14A 119.9
C15A C14A C13A 120.1(6)
C15A C14A H14A 119.9
C14A C15A H15A 120.1
C14A C15A C16A 119.9(5)
C16A C15A H15A 120.1
C15A C16A H16A 120.0
C15A C16A C17A 119.9(6)
C17A C16A H16A 120.0
C12A C17A C16A 121.2(6)
C12A C17A H17A 119.4
C16A C17A H17A 119.4
C10A C18A H18E 108.9
C10A C18A H18F 108.9
H18E C18A H18F 107.7
C19A C18A C10A 113.4(3)
C19A C18A H18E 108.9
C19A C18A H18F 108.9
C20A C19A C18A 120.5(4)
C20A C19A C24A 117.9(4)
C24A C19A C18A 121.6(4)
C19A C20A H20A 119.5
C19A C20A C21A 121.0(4)
C21A C20A H20A 119.5
C20A C21A H21A 119.7
C22A C21A C20A 120.6(5)
C22A C21A H21A 119.7
C21A C22A H22A 120.6
C21A C22A C23A 118.9(5)
C23A C22A H22A 120.6
C22A C23A H23A 119.6
C22A C23A C24A 120.8(4)
C24A C23A H23A 119.6
C19A C24A H24A 119.5
C23A C24A C19A 120.9(5)
C23A C24A H24A 119.5
H1AA N1A H1AB 114(6)
C1A N1A H1AA 113(4)
C1A N1A H1AB 111(4)
H2AA N2A H2AB 110(6)
C10A N2A H2AA 112(4)
C10A N2A H2AB 106(4)
C2A N3A H3A 118(3)
C2A N3A C3A 121.3(3)
C3A N3A H3A 121(3)
C8A N4A H4AA 116(4)
C9A N4A H4AA 115(4)
C9A N4A C8A 129.0(3)
C2B C1B H1B 109.3
C2B C1B C11B 107.5(3)
C11B C1B H1B 109.2
N1B C1B H1B 109.2
N1B C1B C2B 111.2(3)
N1B C1B C11B 110.4(3)
N3B C2B C1B 114.1(3)
O1B C2B C1B 121.2(3)
O1B C2B N3B 124.6(4)
C4B C3B C8B 120.1(3)
C4B C3B N3B 122.7(3)
C8B C3B N3B 117.2(3)
C3B C4B H4B 120.6
C3B C4B C5B 118.8(4)
C5B C4B H4B 120.6
C4B C5B H5B 119.5
C6B C5B C4B 121.0(4)
C6B C5B H5B 119.5
C5B C6B H6B 119.8
C5B C6B C7B 120.5(4)
C7B C6B H6B 119.8
C6B C7B H7B 120.4
C6B C7B C8B 119.1(4)
C8B C7B H7B 120.4
C3B C8B C7B 120.5(4)
C3B C8B N4B 118.6(3)
C7B C8B N4B 120.9(4)
N4B C9B C10B 114.9(3)
O2B C9B C10B 121.7(3)
O2B C9B N4B 123.3(3)
C9B C10B H10B 108.9
C9B C10B C18B 108.6(3)
C18B C10B H10B 108.9
N2B C10B C9B 112.1(3)
N2B C10B H10B 108.9
N2B C10B C18B 109.3(3)
C1B C11B H11G 108.7
C1B C11B H11H 108.7
H11G C11B H11H 107.6
C12B C11B C1B 114.1(3)
C12B C11B H11G 108.7
C12B C11B H11H 108.7
C13B C12B C11B 120.3(4)
C13B C12B C17B 118.1(4)
C17B C12B C11B 121.5(4)
C12B C13B H13B 119.5
C12B C13B C14B 120.9(4)
C14B C13B H13B 119.5
C13B C14B H14B 119.9
C15B C14B C13B 120.1(4)
C15B C14B H14B 119.9
C14B C15B H15B 120.1
C16B C15B C14B 119.8(4)
C16B C15B H15B 120.1
C15B C16B H16B 119.8
C15B C16B C17B 120.3(5)
C17B C16B H16B 119.8
C12B C17B H17B 119.6
C16B C17B C12B 120.7(4)
C16B C17B H17B 119.6
C10B C18B H18G 109.2
C10B C18B H18H 109.2
H18G C18B H18H 107.9
C19B C18B C10B 111.9(3)
C19B C18B H18G 109.2
C19B C18B H18H 109.2
C20B C19B C18B 121.9(4)
C20B C19B C24B 118.1(4)
C24B C19B C18B 119.9(4)
C19B C20B H20B 119.7
C19B C20B C21B 120.6(5)
C21B C20B H20B 119.7
C20B C21B H21B 120.2
C22B C21B C20B 119.6(6)
C22B C21B H21B 120.2
C21B C22B H22B 119.9
C23B C22B C21B 120.3(5)
C23B C22B H22B 119.9
C22B C23B H23B 119.8
C22B C23B C24B 120.3(6)
C24B C23B H23B 119.8
C19B C24B H24B 119.5
C23B C24B C19B 121.1(5)
C23B C24B H24B 119.5
H1BA N1B H1BB 116(5)
C1B N1B H1BA 107(4)
C1B N1B H1BB 110(4)
H2BA N2B H2BB 109(5)
C10B N2B H2BA 108(3)
C10B N2B H2BB 112(3)
C2B N3B H3B 113(3)
C2B N3B C3B 128.1(3)
C3B N3B H3B 117(3)
C8B N4B H4BA 118(3)
C9B N4B H4BA 118(3)
C9B N4B C8B 124.1(3)

loop_
_geom_bond_atom_site_label_1
_geom_bond_atom_site_label_2
_geom_bond_distance
C1D H1D 1.0000
C1D C2D 1.515(5)
C1D C11D 1.531(5)
C1D N1D 1.460(5)
C2D N3D 1.338(5)
C2D O1D 1.238(4)
C3D C4D 1.382(5)
C3D C8D 1.396(6)
C3D N3D 1.431(5)
C4D H4D 0.9500
C4D C5D 1.391(7)
C5D H5D 0.9500
C5D C6D 1.360(7)
C6D H6D 0.9500
C6D C7D 1.381(6)
C7D H7D 0.9500
C7D C8D 1.396(6)
C8D N4D 1.410(5)
C9D C10D 1.526(5)
C9D N4D 1.342(5)
C9D O2D 1.222(5)
C10D H10D 1.0000
C10D C18D 1.540(6)
C10D N2D 1.462(6)
C11D H11A 0.9900
C11D H11B 0.9900
C11D C12D 1.506(6)
C12D C13D 1.388(6)
C12D C17D 1.386(6)
C13D H13D 0.9500
C13D C14D 1.383(7)
C14D H14D 0.9500
C14D C15D 1.365(9)
C15D H15D 0.9500
C15D C16D 1.378(9)
C16D H16D 0.9500
C16D C17D 1.383(7)
C17D H17D 0.9500
C18D H18A 0.9900
C18D H18B 0.9900
C18D C19D 1.507(6)
C19D C20D 1.387(6)
C19D C24D 1.388(6)
C20D H20D 0.9500
C20D C21D 1.386(8)
C21D H21D 0.9500
C21D C22D 1.368(9)
C22D H22D 0.9500
C22D C23D 1.372(9)
C23D H23D 0.9500
C23D C24D 1.383(7)
C24D H24D 0.9500
N1D H1DA 0.94(5)
N1D H1DB 0.90(5)
N2D H2DA 0.87(6)
N2D H2DB 0.97(8)
N3D H3D 0.90(4)
N4D H4DA 0.84(5)
C1C H1C 1.0000
C1C C2C 1.522(5)
C1C C11C 1.535(5)
C1C N1C 1.461(5)
C2C N3C 1.343(5)
C2C O1C 1.222(5)
C3C C4C 1.394(5)
C3C C8C 1.379(5)
C3C N3C 1.424(5)
C4C H4C 0.9500
C4C C5C 1.392(6)
C5C H5C 0.9500
C5C C6C 1.370(7)
C6C H6C 0.9500
C6C C7C 1.387(6)
C7C H7C 0.9500
C7C C8C 1.384(6)
C8C N4C 1.428(5)
C9C C10C 1.531(5)
C9C N4C 1.340(5)
C9C O2C 1.231(5)
C10C H10C 1.0000
C10C C18C 1.531(6)
C10C N2C 1.451(5)
C11C H11C 0.9900
C11C H11D 0.9900
C11C C12C 1.509(5)
C12C C13C 1.389(6)
C12C C17C 1.383(6)
C13C H13C 0.9500
C13C C14C 1.388(7)
C14C H14C 0.9500
C14C C15C 1.369(8)
C15C H15C 0.9500
C15C C16C 1.374(9)
C16C H16C 0.9500
C16C C17C 1.385(7)
C17C H17C 0.9500
C18C H18C 0.9900
C18C H18D 0.9900
C18C C19C 1.504(6)
C19C C20C 1.383(8)
C19C C24C 1.365(9)
C20C H20C 0.9500
C20C C21C 1.372(8)
C21C H21C 0.9500
C21C C22C 1.359(13)
C22C H22C 0.9500
C22C C23C 1.341(14)
C23C H23C 0.9500
C23C C24C 1.399(10)
C24C H24C 0.9500
N1C H1CA 0.89(6)
N1C H1CB 0.94(5)
N2C H2CA 0.95(5)
N2C H2CB 1.04(6)
N3C H3C 0.87(5)
N4C H4CA 0.83(5)
C1A H1A 1.0000
C1A C2A 1.523(4)
C1A C11A 1.529(5)
C1A N1A 1.456(5)
C2A N3A 1.328(5)
C2A O1A 1.236(4)
C3A C4A 1.378(6)
C3A C8A 1.397(5)
C3A N3A 1.436(4)
C4A H4A 0.9500
C4A C5A 1.390(6)
C5A H5A 0.9500
C5A C6A 1.372(7)
C6A H6A 0.9500
C6A C7A 1.379(6)
C7A H7A 0.9500
C7A C8A 1.406(5)
C8A N4A 1.400(5)
C9A C10A 1.526(5)
C9A N4A 1.350(5)
C9A O2A 1.225(4)
C10A H10A 1.0000
C10A C18A 1.532(6)
C10A N2A 1.470(5)
C11A H11E 0.9900
C11A H11F 0.9900
C11A C12A 1.514(5)
C12A C13A 1.384(7)
C12A C17A 1.375(7)
C13A H13A 0.9500
C13A C14A 1.382(7)
C14A H14A 0.9500
C14A C15A 1.364(10)
C15A H15A 0.9500
C15A C16A 1.367(10)
C16A H16A 0.9500
C16A C17A 1.385(7)
C17A H17A 0.9500
C18A H18E 0.9900
C18A H18F 0.9900
C18A C19A 1.516(6)
C19A C20A 1.373(7)
C19A C24A 1.384(6)
C20A H20A 0.9500
C20A C21A 1.392(7)
C21A H21A 0.9500
C21A C22A 1.364(8)
C22A H22A 0.9500
C22A C23A 1.373(9)
C23A H23A 0.9500
C23A C24A 1.380(7)
C24A H24A 0.9500
N1A H1AA 0.87(6)
N1A H1AB 0.84(7)
N2A H2AA 0.89(6)
N2A H2AB 0.93(3)
N3A H3A 0.88(5)
N4A H4AA 0.88(6)
C1B H1B 1.0000
C1B C2B 1.531(5)
C1B C11B 1.533(6)
C1B N1B 1.460(6)
C2B N3B 1.343(5)
C2B O1B 1.220(5)
C3B C4B 1.385(6)
C3B C8B 1.386(5)
C3B N3B 1.417(5)
C4B H4B 0.9500
C4B C5B 1.392(6)
C5B H5B 0.9500
C5B C6B 1.372(7)
C6B H6B 0.9500
C6B C7B 1.379(6)
C7B H7B 0.9500
C7B C8B 1.390(5)
C8B N4B 1.421(5)
C9B C10B 1.518(5)
C9B N4B 1.346(5)
C9B O2B 1.233(4)
C10B H10B 1.0000
C10B C18B 1.534(5)
C10B N2B 1.454(5)
C11B H11G 0.9900
C11B H11H 0.9900
C11B C12B 1.510(5)
C12B C13B 1.383(6)
C12B C17B 1.392(6)
C13B H13B 0.9500
C13B C14B 1.392(6)
C14B H14B 0.9500
C14B C15B 1.374(8)
C15B H15B 0.9500
C15B C16B 1.373(8)
C16B H16B 0.9500
C16B C17B 1.386(7)
C17B H17B 0.9500
C18B H18G 0.9900
C18B H18H 0.9900
C18B C19B 1.505(6)
C19B C20B 1.388(6)
C19B C24B 1.389(6)
C20B H20B 0.9500
C20B C21B 1.395(7)
C21B H21B 0.9500
C21B C22B 1.383(10)
C22B H22B 0.9500
C22B C23B 1.358(10)
C23B H23B 0.9500
C23B C24B 1.381(8)
C24B H24B 0.9500
N1B H1BA 0.97(6)
N1B H1BB 0.89(6)
N2B H2BA 0.95(6)
N2B H2BB 0.97(6)
N3B H3B 0.90(5)
N4B H4BA 0.92(5)

loop_
_geom_hbond_atom_site_label_D
_geom_hbond_atom_site_label_H
_geom_hbond_atom_site_label_A
_geom_hbond_distance_DH
_geom_hbond_distance_HA
_geom_hbond_distance_DA
_geom_hbond_angle_DHA
_geom_hbond_site_symmetry_A
N3D H3D O2C 0.90(4) 2.08(4) 2.830(4) 140(4) 1_655
C7D H7D O2D 0.95 2.27 2.883(6) 121.2 .
N4C H4CA O1D 0.83(5) 2.03(5) 2.845(4) 167(4) .
N3A H3A O2B 0.88(5) 2.10(5) 2.869(4) 144(4) 1_455
C7A H7A O2A 0.95 2.26 2.874(5) 121.4 .
N4B H4BA O1A 0.92(5) 1.97(5) 2.863(4) 164(4) .

loop_
_geom_torsion_atom_site_label_1
_geom_torsion_atom_site_label_2
_geom_torsion_atom_site_label_3
_geom_torsion_atom_site_label_4
_geom_torsion
C1D C2D N3D C3D 174.8(3)
C1D C11D C12D C13D -67.8(5)
C1D C11D C12D C17D 111.2(4)
C2D C1D C11D C12D 167.6(3)
C3D C4D C5D C6D 0.8(7)
C3D C8D N4D C9D -172.9(4)
C4D C3D C8D C7D 0.6(6)
C4D C3D C8D N4D 179.1(4)
C4D C3D N3D C2D -85.8(5)
C4D C5D C6D C7D -0.1(8)
C5D C6D C7D C8D -0.3(7)
C6D C7D C8D C3D 0.0(6)
C6D C7D C8D N4D -178.3(4)
C7D C8D N4D C9D 5.5(6)
C8D C3D C4D C5D -1.0(6)
C8D C3D N3D C2D 93.7(4)
C9D C10D C18D C19D -176.6(3)
C10D C9D N4D C8D 172.8(3)
C10D C18D C19D C20D 121.3(5)
C10D C18D C19D C24D -58.5(5)
C11D C1D C2D N3D 101.5(4)
C11D C1D C2D O1D -75.7(4)
C11D C12D C13D C14D 179.8(5)
C11D C12D C17D C16D -179.8(4)
C12D C13D C14D C15D -0.3(9)
C13D C12D C17D C16D -0.8(7)
C13D C14D C15D C16D -0.2(9)
C14D C15D C16D C17D 0.2(8)
C15D C16D C17D C12D 0.4(7)
C17D C12D C13D C14D 0.8(7)
C18D C19D C20D C21D 178.1(5)
C18D C19D C24D C23D -178.3(5)
C19D C20D C21D C22D 1.6(10)
C20D C19D C24D C23D 1.8(7)
C20D C21D C22D C23D -0.9(11)
C21D C22D C23D C24D 0.6(10)
C22D C23D C24D C19D -1.1(8)
C24D C19D C20D C21D -2.1(8)
N1D C1D C2D N3D -21.2(4)
N1D C1D C2D O1D 161.6(3)
N1D C1D C11D C12D -69.0(4)
N2D C10D C18D C19D -51.0(5)
N3D C3D C4D C5D 178.5(4)
N3D C3D C8D C7D -178.9(3)
N3D C3D C8D N4D -0.4(5)
N4D C9D C10D C18D 151.8(3)
N4D C9D C10D N2D 23.3(5)
O1D C2D N3D C3D -8.1(6)
O2D C9D C10D C18D -32.5(5)
O2D C9D C10D N2D -161.0(4)
O2D C9D N4D C8D -2.8(7)
C1C C2C N3C C3C 173.4(3)
C1C C11C C12C C13C -85.0(4)
C1C C11C C12C C17C 95.0(4)
C2C C1C C11C C12C 171.7(3)
C3C C4C C5C C6C 0.2(6)
C3C C8C N4C C9C -114.8(4)
C4C C3C C8C C7C 1.8(6)
C4C C3C C8C N4C -179.7(3)
C4C C3C N3C C2C 56.6(5)
C4C C5C C6C C7C 0.7(7)
C5C C6C C7C C8C -0.3(7)
C6C C7C C8C C3C -0.9(6)
C6C C7C C8C N4C -179.4(4)
C7C C8C N4C C9C 63.8(5)
C8C C3C C4C C5C -1.4(6)
C8C C3C N3C C2C -125.4(4)
C9C C10C C18C C19C 179.5(4)
C10C C9C N4C C8C 172.1(3)
C10C C18C C19C C20C 92.0(6)
C10C C18C C19C C24C -88.5(7)
C11C C1C C2C N3C 101.8(4)
C11C C1C C2C O1C -75.9(4)
C11C C12C C13C C14C -179.4(4)
C11C C12C C17C C16C -179.4(4)
C12C C13C C14C C15C -1.4(7)
C13C C12C C17C C16C 0.6(6)
C13C C14C C15C C16C 0.9(8)
C14C C15C C16C C17C 0.2(8)
C15C C16C C17C C12C -1.0(8)
C17C C12C C13C C14C 0.6(6)
C18C C19C C20C C21C -179.7(6)
C18C C19C C24C C23C -179.4(7)
C19C C20C C21C C22C -0.2(11)
C20C C19C C24C C23C 0.1(11)
C20C C21C C22C C23C -1.5(13)
C21C C22C C23C C24C 2.4(15)
C22C C23C C24C C19C -1.7(15)
C24C C19C C20C C21C 0.8(10)
N1C C1C C2C N3C -19.6(4)
N1C C1C C2C O1C 162.7(3)
N1C C1C C11C C12C -66.7(4)
N2C C10C C18C C19C -58.3(5)
N3C C3C C4C C5C 176.6(4)
N3C C3C C8C C7C -176.3(4)
N3C C3C C8C N4C 2.3(5)
N4C C9C C10C C18C -110.7(4)
N4C C9C C10C N2C 128.9(4)
O1C C2C N3C C3C -8.9(6)
O2C C9C C10C C18C 68.1(5)
O2C C9C C10C N2C -52.3(5)
O2C C9C N4C C8C -6.6(6)
C1A C2A N3A C3A 177.6(3)
C1A C11A C12A C13A -59.3(6)
C1A C11A C12A C17A 122.7(5)
C2A C1A C11A C12A 163.9(3)
C3A C4A C5A C6A 1.2(7)
C3A C8A N4A C9A -173.3(4)
C4A C3A C8A C7A 0.1(6)
C4A C3A C8A N4A 178.4(3)
C4A C3A N3A C2A -79.7(5)
C4A C5A C6A C7A 0.1(7)
C5A C6A C7A C8A -1.3(7)
C6A C7A C8A C3A 1.1(6)
C6A C7A C8A N4A -177.0(4)
C7A C8A N4A C9A 4.9(6)
C8A C3A C4A C5A -1.3(6)
C8A C3A N3A C2A 98.5(4)
C9A C10A C18A C19A -175.6(3)
C10A C9A N4A C8A 172.6(3)
C10A C18A C19A C20A 120.8(4)
C10A C18A C19A C24A -59.7(5)
C11A C1A C2A N3A 97.9(4)
C11A C1A C2A O1A -79.9(4)
C11A C12A C13A C14A -176.7(5)
C11A C12A C17A C16A 176.3(6)
C12A C13A C14A C15A 0.4(10)
C13A C12A C17A C16A -1.8(9)
C13A C14A C15A C16A -1.8(10)
C14A C15A C16A C17A 1.4(11)
C15A C16A C17A C12A 0.4(11)
C17A C12A C13A C14A 1.4(8)
C18A C19A C20A C21A 179.3(5)
C18A C19A C24A C23A 179.4(4)
C19A C20A C21A C22A 1.2(9)
C20A C19A C24A C23A -1.0(7)
C20A C21A C22A C23A -0.8(9)
C21A C22A C23A C24A -0.5(9)
C22A C23A C24A C19A 1.4(8)
C24A C19A C20A C21A -0.3(7)
N1A C1A C2A N3A -23.8(5)
N1A C1A C2A O1A 158.4(4)
N1A C1A C11A C12A -73.3(4)
N2A C10A C18A C19A -50.1(5)
N3A C3A C4A C5A 176.9(4)
N3A C3A C8A C7A -178.1(3)
N3A C3A C8A N4A 0.2(5)
N4A C9A C10A C18A 153.8(3)
N4A C9A C10A N2A 25.0(5)
O1A C2A N3A C3A -4.7(6)
O2A C9A C10A C18A -29.2(5)
O2A C9A C10A N2A -158.0(4)
O2A C9A N4A C8A -4.3(7)
C1B C2B N3B C3B 176.9(4)
C1B C11B C12B C13B -75.0(5)
C1B C11B C12B C17B 108.6(5)
C2B C1B C11B C12B 173.2(3)
C3B C4B C5B C6B -1.1(7)
C3B C8B N4B C9B -117.2(4)
C4B C3B C8B C7B 2.2(6)
C4B C3B C8B N4B -176.9(3)
C4B C3B N3B C2B 51.6(6)
C4B C5B C6B C7B 2.6(7)
C5B C6B C7B C8B -1.7(7)
C6B C7B C8B C3B -0.7(6)
C6B C7B C8B N4B 178.3(4)
C7B C8B N4B C9B 63.8(5)
C8B C3B C4B C5B -1.3(6)
C8B C3B N3B C2B -131.7(4)
C9B C10B C18B C19B 176.0(3)
C10B C9B N4B C8B 175.1(3)
C10B C18B C19B C20B 95.3(4)
C10B C18B C19B C24B -82.2(5)
C11B C1B C2B N3B 99.4(4)
C11B C1B C2B O1B -77.1(4)
C11B C12B C13B C14B -175.3(4)
C11B C12B C17B C16B 175.0(4)
C12B C13B C14B C15B -0.6(8)
C13B C12B C17B C16B -1.6(7)
C13B C14B C15B C16B 0.2(9)
C14B C15B C16B C17B -0.5(9)
C15B C16B C17B C12B 1.2(8)
C17B C12B C13B C14B 1.3(7)
C18B C19B C20B C21B -178.2(4)
C18B C19B C24B C23B 176.7(4)
C19B C20B C21B C22B 0.6(8)
C20B C19B C24B C23B -0.9(7)
C20B C21B C22B C23B 1.1(9)
C21B C22B C23B C24B -2.7(9)
C22B C23B C24B C19B 2.6(8)
C24B C19B C20B C21B -0.6(6)
N1B C1B C2B N3B -21.5(5)
N1B C1B C2B O1B 161.9(4)
N1B C1B C11B C12B -65.4(4)
N2B C10B C18B C19B -61.4(4)
N3B C3B C4B C5B 175.3(4)
N3B C3B C8B C7B -174.6(4)
N3B C3B C8B N4B 6.4(5)
N4B C9B C10B C18B -114.3(3)
N4B C9B C10B N2B 124.7(3)
O1B C2B N3B C3B -6.7(7)
O2B C9B C10B C18B 65.8(4)
O2B C9B C10B N2B -55.2(5)
O2B C9B N4B C8B -5.0(6)
